data_1561707
loop_
_publ_author_name
'Nguyen, Vu T.'
'Haug, Graham C.'
'Nguyen, Viet D.'
'Vuong, Ngan T. H.'
'Arman, Hadi D.'
'Larionov, Oleg V.'

_publ_section_title
;
 Photocatalytic decarboxylative amidosulfonation enables direct
 transformation of carboxylic acids to sulfonamides
;
_journal_name_full 'Chemical Science'
_journal_paper_doi 10.1039/D1SC01389K
_journal_year 2021
_chemical_formula_moiety 'C17 H23 N O2 S'
_chemical_formula_sum 'C17 H23 N O2 S'
_chemical_formula_weight 305.42
_space_group_crystal_system monoclinic
_space_group_IT_number 14
_space_group_name_Hall '-P 2yn'
_space_group_name_H-M_alt 'P 1 21/n 1'
_atom_sites_solution_hydrogens geom
_atom_sites_solution_primary dual
_audit_creation_date 2020-08-01
_audit_creation_method
;
Olex2 1.3
(compiled 2020.07.31 svn.rc2a77460 for OlexSys, GUI svn.r6143)
;
_audit_update_record
;
2020-11-05 deposited with the CCDC.	2021-04-06 downloaded from the CCDC.
;
_cell_angle_alpha 90
_cell_angle_beta 110.571(3)
_cell_angle_gamma 90
_cell_formula_units_Z 4
_cell_length_a 14.0325(4)
_cell_length_b 6.26860(10)
_cell_length_c 18.2532(5)
_cell_measurement_reflns_used 5571
_cell_measurement_temperature 100.00(10)
_cell_measurement_theta_max 75.2670
_cell_measurement_theta_min 5.1710
_cell_volume 1503.25(7)
_computing_cell_refinement 'CrysAlisPro 1.171.40.63a (Rigaku OD, 2019)'
_computing_data_collection 'CrysAlisPro 1.171.40.63a (Rigaku OD, 2019)'
_computing_data_reduction 'CrysAlisPro 1.171.40.63a (Rigaku OD, 2019)'
_computing_molecular_graphics 'Olex2 1.3 (Dolomanov et al., 2009)'
_computing_publication_material 'Olex2 1.3 (Dolomanov et al., 2009)'
_computing_structure_refinement 'SHELXL 2014/7 (Sheldrick, 2015)'
_computing_structure_solution 'SHELXT  (Sheldrick, 2015)'
_diffrn_ambient_environment N~2~
_diffrn_ambient_temperature 100.00(10)
_diffrn_detector 'Hybrid Pixel Array Detector'
_diffrn_detector_area_resol_mean 10.0000
_diffrn_detector_type HyPix
_diffrn_measured_fraction_theta_full 1.000
_diffrn_measured_fraction_theta_max 0.990
_diffrn_measurement_details
;
List of Runs (angles in degrees, time in seconds):

  # Type    Start    End  Width  t~exp~   \w     \q     \k     \f   Frames
#--------------------------------------------------------------------------
  1  \w   -122.00 -45.00   0.50    0.21    --  -46.75 -25.00-150.00  154
  2  \w    -23.00  30.00   0.50    0.21    --  -46.75  25.00  13.00  106
  3  \w    -22.00   3.00   0.50    0.21    --   46.75 -25.00-150.00   50
  4  \w     58.00 100.00   0.50    0.21    --   46.75  25.00  13.00   84
  5  \w   -111.00 -81.00   0.50    0.83    --  -88.50 -25.00-150.00   60
  6  \w     91.00 178.00   0.50    0.83    --  106.69  25.00  13.00  174
  7  \w    -29.00  27.00   0.50    0.21    --  -46.75  19.00 150.00  112
  8  \w     85.00 117.00   0.50    0.21    --   46.75  57.00 -60.00   64
  9  \w    -51.00 -19.00   0.50    0.83    --  -88.50  45.00 150.00   64
 10  \w    -44.00 -19.00   0.50    0.83    --  -88.50  45.00 -60.00   50
 11  \w    -50.00 -25.00   0.50    0.83    --  -88.50  45.00-180.00   50
 12  \w    -50.00 -16.00   0.50    0.83    --  -88.50  45.00  90.00   68
 13  \w    -51.00 -18.00   0.50    0.83    --  -88.50  45.00   0.00   66
 14  \w    -59.00 -33.00   0.50    0.83    --  -88.50  61.00-150.00   52
 15  \w     86.00 111.00   0.50    0.83    --  106.69-125.00-150.00   50
 16  \w     65.00 105.00   0.50    0.83    --  106.69 -94.00   0.00   80
 17  \w     36.00  64.00   0.50    0.83    --  106.69-125.00-150.00   56
 18  \w     35.00  66.00   0.50    0.83    --  106.69 -61.00-150.00   62
 19  \w     34.00  59.00   0.50    0.83    --  106.69 -61.00  60.00   50
 20  \w     60.00  98.00   0.50    0.83    --  106.69 -77.00  90.00   76
 21  \w     63.00  93.00   0.50    0.83    --  106.69 -77.00  60.00   60
 22  \w     34.00  59.00   0.50    0.83    --  106.69 -61.00  90.00   50
 23  \w     34.00  70.00   0.50    0.83    --  106.69 -61.00-120.00   72
 24  \w     76.00 105.00   0.50    0.83    --  106.69 -94.00-150.00   58
 25  \w     46.00  72.00   0.50    0.83    --  106.69 -77.00 -60.00   52
 26  \w     74.00 100.00   0.50    0.83    --  106.69 -77.00 -60.00   52
 27  \w     36.00  61.00   0.50    0.83    --  106.69 -94.00-150.00   50
 28  \w     34.00  62.00   0.50    0.83    --  106.69 -61.00 -90.00   56
 29  \w     48.00  94.00   0.50    0.83    --  106.69 -77.00 -90.00   92
 30  \w     34.00  59.00   0.50    0.83    --  106.69 -61.00 -60.00   50
 31  \w     66.00  92.00   0.50    0.83    --  106.69 -77.00 120.00   52
 32  \w     37.00  70.00   0.50    0.83    --  106.69 -61.00   0.00   66
 33  \w    110.00 135.00   0.50    0.83    --  106.69  25.00  14.00   50
 34  \w     87.00 113.00   0.50    0.21    --   46.75  57.00 -90.00   52
 35  \w    -57.00 -20.00   0.50    0.83    --  -88.50  61.00  60.00   74
 36  \w   -144.00-118.00   0.50    0.83    --  -88.50 -77.00  90.00   52
 37  \w   -151.00-102.00   0.50    0.83    --  -88.50 -77.00  30.00   98
 38  \w    117.00 143.00   0.50    0.83    --  106.69 125.00  60.00   52
 39  \w     57.00  83.00   0.50    0.83    --  106.69 -77.00-180.00   52
 40  \w    153.00 178.00   0.50    0.83    --  106.69 125.00  60.00   50
 41  \w     80.00 105.00   0.50    0.83    --  106.69 -94.00  90.00   50
 42  \w     34.00  60.00   0.50    0.83    --  106.69 -61.00  30.00   52
;
_diffrn_measurement_device 'four-circle diffractometer'
_diffrn_measurement_device_type 'XtaLAB Synergy, Dualflex, HyPix'
_diffrn_measurement_method '\w scans'
_diffrn_orient_matrix_type 'CrysAlisPro convention (1999,Acta A55,543-557)'
_diffrn_orient_matrix_UB_11 0.0905970000
_diffrn_orient_matrix_UB_12 -0.0296000000
_diffrn_orient_matrix_UB_13 -0.0281679000
_diffrn_orient_matrix_UB_21 -0.0668350000
_diffrn_orient_matrix_UB_22 0.0742446000
_diffrn_orient_matrix_UB_23 -0.0825608000
_diffrn_orient_matrix_UB_31 0.0329050000
_diffrn_orient_matrix_UB_32 0.2322816000
_diffrn_orient_matrix_UB_33 0.0228102000
_diffrn_radiation_monochromator mirror
_diffrn_radiation_probe x-ray
_diffrn_radiation_type 'Cu K\a'
_diffrn_radiation_wavelength 1.54184
_diffrn_reflns_av_unetI/netI 0.0198
_diffrn_reflns_Laue_measured_fraction_full 1.000
_diffrn_reflns_Laue_measured_fraction_max 0.990
_diffrn_reflns_limit_h_max 17
_diffrn_reflns_limit_h_min -17
_diffrn_reflns_limit_k_max 7
_diffrn_reflns_limit_k_min -7
_diffrn_reflns_limit_l_max 22
_diffrn_reflns_limit_l_min -23
_diffrn_reflns_number 5689
_diffrn_reflns_point_group_measured_fraction_full 1.000
_diffrn_reflns_point_group_measured_fraction_max 0.990
_diffrn_reflns_theta_full 67.684
_diffrn_reflns_theta_max 76.687
_diffrn_reflns_theta_min 3.448
_diffrn_source 'micro-focus sealed X-ray tube'
_diffrn_source_type 'PhotonJet (Cu) X-ray Source'
_exptl_absorpt_coefficient_mu 1.941
_exptl_absorpt_correction_T_max 1.000
_exptl_absorpt_correction_T_min 0.807
_exptl_absorpt_correction_type gaussian
_exptl_absorpt_process_details
;
CrysAlisPro 1.171.40.63a (Rigaku Oxford Diffraction, 2019)
Numerical absorption correction based on gaussian integration over
			a multifaceted crystal model
Empirical absorption correction using spherical harmonics,
 implemented in SCALE3 ABSPACK scaling algorithm.
;
_exptl_crystal_colour 'clear colourless'
_exptl_crystal_colour_lustre clear
_exptl_crystal_colour_primary colourless
_exptl_crystal_density_diffrn 1.350
_exptl_crystal_description plate
_exptl_crystal_F_000 656
_exptl_crystal_size_max 0.151
_exptl_crystal_size_mid 0.118
_exptl_crystal_size_min 0.023
_refine_diff_density_max 0.399
_refine_diff_density_min -0.467
_refine_diff_density_rms 0.061
_refine_ls_extinction_method none
_refine_ls_goodness_of_fit_ref 1.082
_refine_ls_hydrogen_treatment constr
_refine_ls_matrix_type full
_refine_ls_number_parameters 191
_refine_ls_number_reflns 5689
_refine_ls_number_restraints 0
_refine_ls_restrained_S_all 1.082
_refine_ls_R_factor_all 0.0487
_refine_ls_R_factor_gt 0.0445
_refine_ls_shift/su_max 0.001
_refine_ls_shift/su_mean 0.000
_refine_ls_structure_factor_coef Fsqd
_refine_ls_weighting_details 'w=1/[\s^2^(Fo^2^)+(0.0400P)^2^+1.2000P] where P=(Fo^2^+2Fc^2^)/3'
_refine_ls_weighting_scheme calc
_refine_ls_wR_factor_gt 0.1072
_refine_ls_wR_factor_ref 0.1096
_reflns_Friedel_coverage 0.000
_reflns_number_gt 5110
_reflns_number_total 5689
_reflns_threshold_expression 'I > 2\s(I)'
_twin_special_details
;
Component 2 rotated by -179.7531\% 
 around [0.40 0.00 0.91] (reciprocal) or [0.71 -0.00 0.71] (direct)
;
_cod_data_source_file d1sc01389k2.cif
_cod_data_source_block hpd188b_twin1_hklf4
_cod_database_code 1561707
_shelx_shelxl_version_number 2014/7
_chemical_oxdiff_formula 'C H N S O'
_chemical_oxdiff_usercomment 194-02
_shelx_space_group_comment
;
The symmetry employed for this shelxl refinement is uniquely defined
by the following loop, which should always be used as a source of
symmetry information in preference to the above space-group names.
They are only intended as comments.
;
_olex2_refinement_description
;
1. Twinned data refinement
 Scales: 0.6671(10)
 0.3329(10)
2. Fixed Uiso
 At 1.2 times of:
  All C(H) groups, All C(H,H) groups, All N(H) groups
3.a Ternary CH refined with riding coordinates:
 C12(H12), C10(H10), C15(H15)
3.b Secondary CH2 refined with riding coordinates:
 C14(H14A,H14B), C1(H1A,H1B), C9(H9A,H9B), C16(H16A,H16B), C13(H13A,H13B),
 C17(H17A,H17B), C11(H11A,H11B)
3.c Aromatic/amide H refined with riding coordinates:
 N1(H1), C3(H3), C7(H7), C6(H6), C5(H5), C4(H4)
;
_olex2_exptl_crystal_mounting_method 'nylon loop'
_olex2_submission_special_instructions 'No special instructions were received'
_oxdiff_exptl_absorpt_empirical_details
;
Empirical correction (ABSPACK) includes:
- Absorption correction using spherical harmonics
- Frame scaling
;
_oxdiff_exptl_absorpt_empirical_full_max 1.638
_oxdiff_exptl_absorpt_empirical_full_min 0.784
_oxdiff_twin_integration_method simultaneous
_oxdiff_twin_items 2

loop_
_space_group_symop_operation_xyz
'x, y, z'
'-x+1/2, y+1/2, -z+1/2'
'-x, -y, -z'
'x-1/2, -y-1/2, z-1/2'

loop_
_atom_site_label
_atom_site_type_symbol
_atom_site_fract_x
_atom_site_fract_y
_atom_site_fract_z
_atom_site_U_iso_or_equiv
_atom_site_adp_type
_atom_site_occupancy
_atom_site_site_symmetry_order
_atom_site_calc_flag
_atom_site_refinement_flags_posn
_atom_site_refinement_flags_adp
_atom_site_refinement_flags_occupancy
_atom_site_disorder_assembly
_atom_site_disorder_group
S1 S 0.38540(4) 0.62255(8) 0.35436(3) 0.01526(14) Uani 1 1 d . . . . .
O1 O 0.43495(11) 0.6780(2) 0.43525(8) 0.0191(3) Uani 1 1 d . . . . .
O2 O 0.32323(11) 0.7834(2) 0.30248(8) 0.0215(3) Uani 1 1 d . . . . .
N1 N 0.31276(13) 0.4214(3) 0.35057(10) 0.0188(4) Uani 1 1 d . . . . .
H1 H 0.2577 0.4087 0.3106 0.023 Uiso 1 1 calc R U . . .
C14 C 0.42902(15) 0.5061(3) 0.22557(11) 0.0178(4) Uani 1 1 d . . . . .
H14A H 0.3940 0.6347 0.2007 0.021 Uiso 1 1 calc R U . . .
H14B H 0.3793 0.3923 0.2162 0.021 Uiso 1 1 calc R U . . .
C8 C 0.48054(15) 0.5432(3) 0.31397(11) 0.0148(4) Uani 1 1 d . . . . .
C1 C 0.33569(16) 0.2596(4) 0.41173(12) 0.0196(4) Uani 1 1 d . . . . .
H1A H 0.3995 0.2951 0.4528 0.024 Uiso 1 1 calc R U . . .
H1B H 0.3443 0.1228 0.3899 0.024 Uiso 1 1 calc R U . . .
C9 C 0.55763(16) 0.7264(3) 0.32833(12) 0.0186(4) Uani 1 1 d . . . . .
H9A H 0.5898 0.7514 0.3841 0.022 Uiso 1 1 calc R U . . .
H9B H 0.5231 0.8562 0.3043 0.022 Uiso 1 1 calc R U . . .
C16 C 0.56508(17) 0.2423(3) 0.23002(12) 0.0203(4) Uani 1 1 d . . . . .
H16A H 0.6160 0.2026 0.2078 0.024 Uiso 1 1 calc R U . . .
H16B H 0.5164 0.1264 0.2208 0.024 Uiso 1 1 calc R U . . .
C13 C 0.53489(16) 0.3386(3) 0.35395(12) 0.0170(4) Uani 1 1 d . . . . .
H13A H 0.4862 0.2232 0.3456 0.020 Uiso 1 1 calc R U . . .
H13B H 0.5667 0.3618 0.4098 0.020 Uiso 1 1 calc R U . . .
C12 C 0.61614(16) 0.2805(3) 0.31840(12) 0.0184(4) Uani 1 1 d . . . . .
H12 H 0.6515 0.1503 0.3433 0.022 Uiso 1 1 calc R U . . .
C10 C 0.63871(17) 0.6665(4) 0.29294(13) 0.0208(4) Uani 1 1 d . . . . .
H10 H 0.6882 0.7828 0.3019 0.025 Uiso 1 1 calc R U . . .
C15 C 0.51075(16) 0.4456(4) 0.19088(12) 0.0197(4) Uani 1 1 d . . . . .
H15 H 0.4783 0.4210 0.1345 0.024 Uiso 1 1 calc R U . . .
C17 C 0.58798(17) 0.6275(4) 0.20477(13) 0.0215(5) Uani 1 1 d . . . . .
H17A H 0.5538 0.7563 0.1793 0.026 Uiso 1 1 calc R U . . .
H17B H 0.6392 0.5906 0.1825 0.026 Uiso 1 1 calc R U . . .
C2 C 0.25316(16) 0.2403(4) 0.44688(12) 0.0196(4) Uani 1 1 d . . . . .
C3 C 0.24632(17) 0.0533(4) 0.48606(13) 0.0239(5) Uani 1 1 d . . . . .
H3 H 0.2913 -0.0581 0.4892 0.029 Uiso 1 1 calc R U . . .
C11 C 0.69314(16) 0.4630(4) 0.33252(13) 0.0218(4) Uani 1 1 d . . . . .
H11A H 0.7257 0.4872 0.3883 0.026 Uiso 1 1 calc R U . . .
H11B H 0.7454 0.4252 0.3114 0.026 Uiso 1 1 calc R U . . .
C7 C 0.18444(17) 0.4043(4) 0.44184(13) 0.0228(5) Uani 1 1 d . . . . .
H7 H 0.1878 0.5297 0.4156 0.027 Uiso 1 1 calc R U . . .
C6 C 0.11050(19) 0.3809(4) 0.47603(15) 0.0292(5) Uani 1 1 d . . . . .
H6 H 0.0645 0.4908 0.4722 0.035 Uiso 1 1 calc R U . . .
C5 C 0.10488(18) 0.1962(5) 0.51556(14) 0.0302(6) Uani 1 1 d . . . . .
H5 H 0.0558 0.1822 0.5387 0.036 Uiso 1 1 calc R U . . .
C4 C 0.17302(18) 0.0319(4) 0.52043(14) 0.0290(5) Uani 1 1 d . . . . .
H4 H 0.1695 -0.0931 0.5468 0.035 Uiso 1 1 calc R U . . .

loop_
_atom_site_aniso_label
_atom_site_aniso_U_11
_atom_site_aniso_U_22
_atom_site_aniso_U_33
_atom_site_aniso_U_23
_atom_site_aniso_U_13
_atom_site_aniso_U_12
S1 0.0141(2) 0.0171(2) 0.0140(2) 0.00002(18) 0.00423(17) 0.00190(18)
O1 0.0188(7) 0.0219(7) 0.0150(7) -0.0031(6) 0.0040(5) 0.0008(6)
O2 0.0211(7) 0.0230(8) 0.0193(7) 0.0029(6) 0.0057(6) 0.0064(6)
N1 0.0136(8) 0.0265(9) 0.0152(8) 0.0002(7) 0.0037(7) -0.0036(7)
C14 0.0168(9) 0.0204(10) 0.0152(9) 0.0008(8) 0.0043(8) 0.0004(8)
C8 0.0142(9) 0.0153(9) 0.0151(9) 0.0005(8) 0.0056(7) 0.0001(8)
C1 0.0191(10) 0.0204(10) 0.0199(10) 0.0012(8) 0.0075(8) -0.0004(8)
C9 0.0191(10) 0.0163(10) 0.0210(10) -0.0011(8) 0.0078(8) -0.0017(8)
C16 0.0228(10) 0.0180(10) 0.0229(10) -0.0026(8) 0.0117(8) -0.0004(8)
C13 0.0171(9) 0.0169(10) 0.0169(9) 0.0012(8) 0.0056(8) 0.0009(8)
C12 0.0174(9) 0.0161(10) 0.0221(10) 0.0015(8) 0.0073(8) 0.0030(8)
C10 0.0207(10) 0.0182(10) 0.0257(11) -0.0019(9) 0.0110(9) -0.0039(8)
C15 0.0219(10) 0.0217(11) 0.0160(10) -0.0013(8) 0.0075(8) -0.0003(9)
C17 0.0247(11) 0.0190(11) 0.0254(11) 0.0028(9) 0.0145(9) 0.0009(9)
C2 0.0172(10) 0.0256(11) 0.0140(9) -0.0030(8) 0.0031(7) -0.0048(8)
C3 0.0201(10) 0.0286(12) 0.0196(10) 0.0014(9) 0.0025(8) -0.0040(9)
C11 0.0147(10) 0.0262(11) 0.0246(11) -0.0023(9) 0.0069(8) 0.0003(9)
C7 0.0222(11) 0.0267(11) 0.0215(10) -0.0022(9) 0.0101(9) -0.0029(9)
C6 0.0240(11) 0.0381(14) 0.0284(12) -0.0055(11) 0.0127(10) -0.0011(10)
C5 0.0241(11) 0.0473(16) 0.0227(11) -0.0056(11) 0.0125(9) -0.0120(11)
C4 0.0262(12) 0.0389(14) 0.0199(11) 0.0036(10) 0.0056(9) -0.0116(11)

loop_
_atom_type_symbol
_atom_type_description
_atom_type_scat_dispersion_real
_atom_type_scat_dispersion_imag
_atom_type_scat_source
C C 0.0181 0.0091 'International Tables Vol C Tables 4.2.6.8 and 6.1.1.4'
H H 0.0000 0.0000 'International Tables Vol C Tables 4.2.6.8 and 6.1.1.4'
N N 0.0311 0.0180 'International Tables Vol C Tables 4.2.6.8 and 6.1.1.4'
O O 0.0492 0.0322 'International Tables Vol C Tables 4.2.6.8 and 6.1.1.4'
S S 0.3331 0.5567 'International Tables Vol C Tables 4.2.6.8 and 6.1.1.4'

loop_
_exptl_crystal_face_index_h
_exptl_crystal_face_index_k
_exptl_crystal_face_index_l
_exptl_crystal_face_perp_dist
2 4 -1 0.0668
-2 -4 2 0.0792
1 0 11 0.0627
-1 0 -11 0.0499
9 0 -4 0.0077
0 -4 -3 0.0822
-9 0 4 0.0136
0 4 3 0.0504

loop_
_geom_angle_atom_site_label_1
_geom_angle_atom_site_label_2
_geom_angle_atom_site_label_3
_geom_angle
_geom_angle_site_symmetry_1
_geom_angle_site_symmetry_3
_geom_angle_publ_flag
O1 S1 O2 117.84(9) . . ?
O1 S1 N1 107.73(9) . . ?
O1 S1 C8 109.01(9) . . ?
O2 S1 N1 106.92(9) . . ?
O2 S1 C8 106.66(9) . . ?
N1 S1 C8 108.36(9) . . ?
S1 N1 H1 118.4 . . ?
C1 N1 S1 123.15(14) . . ?
C1 N1 H1 118.4 . . ?
H14A C14 H14B 108.3 . . ?
C8 C14 H14A 109.9 . . ?
C8 C14 H14B 109.9 . . ?
C8 C14 C15 109.00(16) . . ?
C15 C14 H14A 109.9 . . ?
C15 C14 H14B 109.9 . . ?
C14 C8 S1 109.13(14) . . ?
C14 C8 C13 110.10(16) . . ?
C9 C8 S1 107.57(14) . . ?
C9 C8 C14 109.63(16) . . ?
C9 C8 C13 109.88(16) . . ?
C13 C8 S1 110.49(13) . . ?
N1 C1 H1A 109.1 . . ?
N1 C1 H1B 109.1 . . ?
N1 C1 C2 112.59(18) . . ?
H1A C1 H1B 107.8 . . ?
C2 C1 H1A 109.1 . . ?
C2 C1 H1B 109.1 . . ?
C8 C9 H9A 109.9 . . ?
C8 C9 H9B 109.9 . . ?
C8 C9 C10 109.06(17) . . ?
H9A C9 H9B 108.3 . . ?
C10 C9 H9A 109.9 . . ?
C10 C9 H9B 109.9 . . ?
H16A C16 H16B 108.2 . . ?
C12 C16 H16A 109.8 . . ?
C12 C16 H16B 109.8 . . ?
C15 C16 H16A 109.8 . . ?
C15 C16 H16B 109.8 . . ?
C15 C16 C12 109.46(17) . . ?
C8 C13 H13A 110.0 . . ?
C8 C13 H13B 110.0 . . ?
C8 C13 C12 108.32(16) . . ?
H13A C13 H13B 108.4 . . ?
C12 C13 H13A 110.0 . . ?
C12 C13 H13B 110.0 . . ?
C16 C12 C13 109.76(17) . . ?
C16 C12 H12 109.3 . . ?
C13 C12 H12 109.3 . . ?
C11 C12 C16 109.51(17) . . ?
C11 C12 C13 109.56(17) . . ?
C11 C12 H12 109.3 . . ?
C9 C10 H10 109.5 . . ?
C17 C10 C9 109.90(18) . . ?
C17 C10 H10 109.5 . . ?
C11 C10 C9 108.95(17) . . ?
C11 C10 H10 109.5 . . ?
C11 C10 C17 109.44(18) . . ?
C14 C15 H15 109.4 . . ?
C16 C15 C14 109.56(17) . . ?
C16 C15 H15 109.4 . . ?
C16 C15 C17 109.63(18) . . ?
C17 C15 C14 109.54(17) . . ?
C17 C15 H15 109.4 . . ?
C10 C17 H17A 109.8 . . ?
C10 C17 H17B 109.8 . . ?
C15 C17 C10 109.45(17) . . ?
C15 C17 H17A 109.8 . . ?
C15 C17 H17B 109.8 . . ?
H17A C17 H17B 108.2 . . ?
C3 C2 C1 119.1(2) . . ?
C7 C2 C1 122.0(2) . . ?
C7 C2 C3 119.0(2) . . ?
C2 C3 H3 119.7 . . ?
C4 C3 C2 120.6(2) . . ?
C4 C3 H3 119.7 . . ?
C12 C11 H11A 109.7 . . ?
C12 C11 H11B 109.7 . . ?
C10 C11 C12 109.73(17) . . ?
C10 C11 H11A 109.7 . . ?
C10 C11 H11B 109.7 . . ?
H11A C11 H11B 108.2 . . ?
C2 C7 H7 120.0 . . ?
C2 C7 C6 120.1(2) . . ?
C6 C7 H7 120.0 . . ?
C7 C6 H6 119.7 . . ?
C5 C6 C7 120.7(2) . . ?
C5 C6 H6 119.7 . . ?
C6 C5 H5 120.3 . . ?
C6 C5 C4 119.4(2) . . ?
C4 C5 H5 120.3 . . ?
C3 C4 C5 120.2(2) . . ?
C3 C4 H4 119.9 . . ?
C5 C4 H4 119.9 . . ?

loop_
_geom_bond_atom_site_label_1
_geom_bond_atom_site_label_2
_geom_bond_distance
_geom_bond_site_symmetry_2
_geom_bond_publ_flag
S1 O1 1.4364(15) . ?
S1 O2 1.4470(15) . ?
S1 N1 1.6073(18) . ?
S1 C8 1.807(2) . ?
N1 H1 0.8600 . ?
N1 C1 1.459(3) . ?
C14 H14A 0.9700 . ?
C14 H14B 0.9700 . ?
C14 C8 1.536(3) . ?
C14 C15 1.540(3) . ?
C8 C9 1.536(3) . ?
C8 C13 1.539(3) . ?
C1 H1A 0.9700 . ?
C1 H1B 0.9700 . ?
C1 C2 1.513(3) . ?
C9 H9A 0.9700 . ?
C9 H9B 0.9700 . ?
C9 C10 1.539(3) . ?
C16 H16A 0.9700 . ?
C16 H16B 0.9700 . ?
C16 C12 1.536(3) . ?
C16 C15 1.527(3) . ?
C13 H13A 0.9700 . ?
C13 H13B 0.9700 . ?
C13 C12 1.541(3) . ?
C12 H12 0.9800 . ?
C12 C11 1.532(3) . ?
C10 H10 0.9800 . ?
C10 C17 1.534(3) . ?
C10 C11 1.531(3) . ?
C15 H15 0.9800 . ?
C15 C17 1.532(3) . ?
C17 H17A 0.9700 . ?
C17 H17B 0.9700 . ?
C2 C3 1.394(3) . ?
C2 C7 1.390(3) . ?
C3 H3 0.9300 . ?
C3 C4 1.387(3) . ?
C11 H11A 0.9700 . ?
C11 H11B 0.9700 . ?
C7 H7 0.9300 . ?
C7 C6 1.394(3) . ?
C6 H6 0.9300 . ?
C6 C5 1.381(4) . ?
C5 H5 0.9300 . ?
C5 C4 1.387(4) . ?
C4 H4 0.9300 . ?

loop_
_geom_torsion_atom_site_label_1
_geom_torsion_atom_site_label_2
_geom_torsion_atom_site_label_3
_geom_torsion_atom_site_label_4
_geom_torsion
_geom_torsion_site_symmetry_1
_geom_torsion_site_symmetry_2
_geom_torsion_site_symmetry_3
_geom_torsion_site_symmetry_4
_geom_torsion_publ_flag
S1 N1 C1 C2 121.39(18) . . . . ?
S1 C8 C9 C10 -178.71(14) . . . . ?
S1 C8 C13 C12 -179.07(14) . . . . ?
O1 S1 N1 C1 -31.22(19) . . . . ?
O1 S1 C8 C14 -174.23(14) . . . . ?
O1 S1 C8 C9 -55.36(16) . . . . ?
O1 S1 C8 C13 64.58(16) . . . . ?
O2 S1 N1 C1 -158.79(16) . . . . ?
O2 S1 C8 C14 -46.01(16) . . . . ?
O2 S1 C8 C9 72.86(15) . . . . ?
O2 S1 C8 C13 -167.20(14) . . . . ?
N1 S1 C8 C14 68.78(16) . . . . ?
N1 S1 C8 C9 -172.35(13) . . . . ?
N1 S1 C8 C13 -52.40(16) . . . . ?
N1 C1 C2 C3 159.27(19) . . . . ?
N1 C1 C2 C7 -21.3(3) . . . . ?
C14 C8 C9 C10 -60.2(2) . . . . ?
C14 C8 C13 C12 60.3(2) . . . . ?
C14 C15 C17 C10 60.0(2) . . . . ?
C8 S1 N1 C1 86.59(18) . . . . ?
C8 C14 C15 C16 59.9(2) . . . . ?
C8 C14 C15 C17 -60.4(2) . . . . ?
C8 C9 C10 C17 59.7(2) . . . . ?
C8 C9 C10 C11 -60.2(2) . . . . ?
C8 C13 C12 C16 -60.1(2) . . . . ?
C8 C13 C12 C11 60.1(2) . . . . ?
C1 C2 C3 C4 178.6(2) . . . . ?
C1 C2 C7 C6 -179.1(2) . . . . ?
C9 C8 C13 C12 -60.5(2) . . . . ?
C9 C10 C17 C15 -59.7(2) . . . . ?
C9 C10 C11 C12 60.5(2) . . . . ?
C16 C12 C11 C10 59.6(2) . . . . ?
C16 C15 C17 C10 -60.2(2) . . . . ?
C13 C8 C9 C10 61.0(2) . . . . ?
C13 C12 C11 C10 -60.9(2) . . . . ?
C12 C16 C15 C14 -60.2(2) . . . . ?
C12 C16 C15 C17 60.1(2) . . . . ?
C15 C14 C8 S1 178.20(14) . . . . ?
C15 C14 C8 C9 60.6(2) . . . . ?
C15 C14 C8 C13 -60.4(2) . . . . ?
C15 C16 C12 C13 60.7(2) . . . . ?
C15 C16 C12 C11 -59.6(2) . . . . ?
C17 C10 C11 C12 -59.7(2) . . . . ?
C2 C3 C4 C5 0.6(3) . . . . ?
C2 C7 C6 C5 0.4(4) . . . . ?
C3 C2 C7 C6 0.4(3) . . . . ?
C11 C10 C17 C15 59.9(2) . . . . ?
C7 C2 C3 C4 -0.8(3) . . . . ?
C7 C6 C5 C4 -0.7(4) . . . . ?
C6 C5 C4 C3 0.2(4) . . . . ?

loop_
_twin_individual_id
_twin_individual_mass_fraction_refined
_oxdiff_twin_reflns_isolated
_oxdiff_twin_reflns_overlapped
_twin_individual_twin_lattice_type
_twin_individual_twin_matrix_11
_twin_individual_twin_matrix_12
_twin_individual_twin_matrix_13
_twin_individual_twin_matrix_21
_twin_individual_twin_matrix_22
_twin_individual_twin_matrix_23
_twin_individual_twin_matrix_31
_twin_individual_twin_matrix_32
_twin_individual_twin_matrix_33
1 0.6671(10) 9276 5018 ref 1.0000 0.0000 0.0000 0.0000 1.0000 0.0000 0.0000 0.0000 1.0000
2 0.3329(10) 9292 5018 nmt -0.3856 0.0079 0.6131 -0.0013 -1.0001 0.0006 1.3875 -0.0084 0.3850

loop_
_exptl_oxdiff_crystal_face_indexfrac_h
_exptl_oxdiff_crystal_face_indexfrac_k
_exptl_oxdiff_crystal_face_indexfrac_l
_exptl_oxdiff_crystal_face_x
_exptl_oxdiff_crystal_face_y
_exptl_oxdiff_crystal_face_z
1.6763 3.9926 -1.4870 0.0756 0.3072 0.9487
-1.6540 -3.9870 1.7386 -0.0808 -0.3290 -0.9409
0.9001 0.1507 10.6171 -0.2220 -0.9255 0.3068
-0.7694 0.1534 -10.6913 0.2269 0.9455 -0.2336
9.0963 0.1567 -4.4648 0.9452 -0.2277 0.2339
-0.0820 -3.9225 -2.9265 0.1911 -0.0441 -0.9806
-9.0823 -0.2872 4.3590 -0.9371 0.2258 -0.2661
-0.4335 3.9159 3.1813 -0.2448 0.0571 0.9679
